data_4306332
loop_
_publ_author_name
'Chandan Mukherjee'
'Thomas Weyherm\"uller'
'Eberhard Bothe'
'Phalguni Chaudhuri'

_publ_section_title
;
Targeted Oxidase Reactivity with a New Redox-Active Ligand Incorporating
N2O2 Donor Atoms. Complexes of Cu(II), Ni(II), Pd(II), Fe(III), and V(V)
;
_journal_name_full 'Inorganic Chemistry'
_journal_page_first 11620
_journal_page_last 11632
_journal_paper_doi 10.1021/ic8011734
_journal_volume 47
_journal_year 2008
_chemical_formula_sum 'C40 H49 Cl Fe N2 O2'
_chemical_formula_weight 681.11
_chemical_name_systematic
; 
 ? 
;
_space_group_IT_number 2
_symmetry_cell_setting triclinic
_symmetry_space_group_name_Hall '-P 1'
_symmetry_space_group_name_H-M 'P -1'
_atom_sites_solution_hydrogens geom
_atom_sites_solution_primary direct
_atom_sites_solution_secondary difmap
_audit_creation_method SHELXL-97
_cell_angle_alpha 94.374(5)
_cell_angle_beta 96.805(5)
_cell_angle_gamma 91.558(5)
_cell_formula_units_Z 2
_cell_length_a 9.1566(5)
_cell_length_b 10.1701(5)
_cell_length_c 19.7866(8)
_cell_measurement_temperature 100(2)
_cell_volume 1823.07(15)
_computing_cell_refinement 'Nonius Collect Software'
_computing_data_collection 'Nonius Collect Software'
_computing_data_reduction 'Nonius Collect Software'
_computing_structure_refinement 'SHELXL-97 (Sheldrick, 1997)'
_computing_structure_solution 'SHELXS-97 (Sheldrick, 1990)'
_diffrn_ambient_temperature 100(2)
_diffrn_measured_fraction_theta_full 0.997
_diffrn_measured_fraction_theta_max 0.997
_diffrn_measurement_device_type 'Nonius Kappa-CCD'
_diffrn_measurement_method '735 images at 1.0 deg. stepwise rotation in omega and phi, 80 sec./frame'
_diffrn_radiation_monochromator graphite
_diffrn_radiation_source 'rotating anode, 50 kV, 80 mA'
_diffrn_radiation_type MoK\a
_diffrn_radiation_wavelength 0.71073
_diffrn_reflns_av_R_equivalents 0.0786
_diffrn_reflns_av_sigmaI/netI 0.0755
_diffrn_reflns_limit_h_max 11
_diffrn_reflns_limit_h_min -11
_diffrn_reflns_limit_k_max 13
_diffrn_reflns_limit_k_min -13
_diffrn_reflns_limit_l_max 25
_diffrn_reflns_limit_l_min -25
_diffrn_reflns_number 29940
_diffrn_reflns_theta_full 27.50
_diffrn_reflns_theta_max 27.50
_diffrn_reflns_theta_min 2.96
_exptl_absorpt_coefficient_mu 0.523
_exptl_absorpt_correction_type none
_exptl_crystal_colour black
_exptl_crystal_density_diffrn 1.241
_exptl_crystal_density_method 'not measured'
_exptl_crystal_description 'opaque parallelepiped'
_exptl_crystal_F_000 724
_exptl_crystal_size_max 0.14
_exptl_crystal_size_mid 0.06
_exptl_crystal_size_min 0.03
_refine_diff_density_max 0.513
_refine_diff_density_min -0.584
_refine_diff_density_rms 0.081
_refine_ls_extinction_method none
_refine_ls_goodness_of_fit_ref 1.070
_refine_ls_hydrogen_treatment mixed
_refine_ls_matrix_type full
_refine_ls_number_parameters 430
_refine_ls_number_reflns 8345
_refine_ls_number_restraints 0
_refine_ls_restrained_S_all 1.070
_refine_ls_R_factor_all 0.0930
_refine_ls_R_factor_gt 0.0617
_refine_ls_shift/su_max 0.000
_refine_ls_shift/su_mean 0.000
_refine_ls_structure_factor_coef Fsqd
_refine_ls_weighting_details 'calc w=1/[\s^2^(Fo^2^)+(0.0323P)^2^+3.3647P] where P=(Fo^2^+2Fc^2^)/3'
_refine_ls_weighting_scheme calc
_refine_ls_wR_factor_gt 0.1196
_refine_ls_wR_factor_ref 0.1324
_reflns_number_gt 6183
_reflns_number_total 8345
_reflns_threshold_expression >2sigma(I)
_cod_data_source_file ic8011734_si_001_5.cif
_cod_data_source_block 4
_cod_depositor_comments
;
The following automatic conversions were performed:
'_symmetry_cell_setting' value 'Triclinic' changed to 'triclinic'
according to '/home/saulius/struct/CIF-dictionaries/cif_core.dic'
dictionary named 'cif_core.dic' version 2.4.1 from 2010-06-29.

Automatic conversion script
Id: cif_fix_enum 1527 2010-12-29 10:47:43Z saulius 
;
_cod_database_code 4306332

loop_
_symmetry_equiv_pos_as_xyz
'x, y, z'
'-x, -y, -z'

loop_
_atom_site_label
_atom_site_type_symbol
_atom_site_fract_x
_atom_site_fract_y
_atom_site_fract_z
_atom_site_U_iso_or_equiv
_atom_site_adp_type
_atom_site_occupancy
_atom_site_symmetry_multiplicity
_atom_site_calc_flag
_atom_site_refinement_flags
_atom_site_disorder_assembly
_atom_site_disorder_group
Fe1 Fe -0.00580(5) 0.35290(4) 0.28340(2) 0.01559(12) Uani 1 1 d . . .
Cl1 Cl 0.09065(8) 0.49478(8) 0.36949(4) 0.02228(18) Uani 1 1 d . . .
O1 O 0.0916(2) 0.18604(19) 0.28920(10) 0.0153(4) Uani 1 1 d . . .
C2 C 0.0297(3) 0.0953(3) 0.32067(14) 0.0138(6) Uani 1 1 d . . .
C3 C 0.0905(3) -0.0300(3) 0.33190(15) 0.0145(6) Uani 1 1 d . . .
C4 C 0.0100(3) -0.1146(3) 0.36504(15) 0.0160(6) Uani 1 1 d . . .
H4 H 0.0478 -0.1992 0.3720 0.019 Uiso 1 1 calc R . .
C5 C -0.1280(3) -0.0843(3) 0.39012(14) 0.0142(6) Uani 1 1 d . . .
C6 C -0.1855(3) 0.0358(3) 0.37956(15) 0.0147(6) Uani 1 1 d . . .
H6 H -0.2765 0.0576 0.3954 0.018 Uiso 1 1 calc R . .
C7 C -0.1095(3) 0.1285(3) 0.34483(14) 0.0139(6) Uani 1 1 d . . .
N8 N -0.1551(3) 0.2481(2) 0.32902(12) 0.0137(5) Uani 1 1 d . . .
C9 C -0.2818(3) 0.2985(3) 0.35591(15) 0.0140(6) Uani 1 1 d . . .
C10 C -0.2825(3) 0.3188(3) 0.42606(15) 0.0161(6) Uani 1 1 d . . .
H10 H -0.1975 0.3009 0.4559 0.019 Uiso 1 1 calc R . .
C11 C -0.4059(3) 0.3650(3) 0.45289(16) 0.0195(7) Uani 1 1 d . . .
H11 H -0.4057 0.3778 0.5010 0.023 Uiso 1 1 calc R . .
C12 C -0.5297(3) 0.3925(3) 0.40977(16) 0.0190(6) Uani 1 1 d . . .
H12 H -0.6151 0.4227 0.4282 0.023 Uiso 1 1 calc R . .
C13 C -0.5288(3) 0.3760(3) 0.33987(16) 0.0162(6) Uani 1 1 d . . .
H13 H -0.6135 0.3966 0.3106 0.019 Uiso 1 1 calc R . .
C14 C -0.4056(3) 0.3295(3) 0.31147(15) 0.0140(6) Uani 1 1 d . . .
C15 C -0.4097(3) 0.3042(3) 0.23593(15) 0.0132(6) Uani 1 1 d . . .
C16 C -0.5197(3) 0.2211(3) 0.19940(16) 0.0174(6) Uani 1 1 d . . .
H16 H -0.5931 0.1825 0.2226 0.021 Uiso 1 1 calc R . .
C17 C -0.5229(3) 0.1941(3) 0.12916(16) 0.0184(6) Uani 1 1 d . . .
H17 H -0.5984 0.1375 0.1045 0.022 Uiso 1 1 calc R . .
C18 C -0.4159(3) 0.2502(3) 0.09549(16) 0.0194(7) Uani 1 1 d . . .
H18 H -0.4160 0.2294 0.0479 0.023 Uiso 1 1 calc R . .
C19 C -0.3083(3) 0.3366(3) 0.13072(15) 0.0172(6) Uani 1 1 d . . .
H19 H -0.2364 0.3765 0.1071 0.021 Uiso 1 1 calc R . .
C20 C -0.3063(3) 0.3643(3) 0.20050(15) 0.0145(6) Uani 1 1 d . . .
N21 N -0.1974(3) 0.4571(2) 0.23854(13) 0.0143(5) Uani 1 1 d . . .
H21 H -0.236(4) 0.496(3) 0.2708(17) 0.017 Uiso 1 1 d . . .
C22 C -0.1317(3) 0.5501(3) 0.19776(15) 0.0150(6) Uani 1 1 d . . .
C23 C -0.2005(3) 0.6626(3) 0.17804(15) 0.0152(6) Uani 1 1 d . . .
H23 H -0.2916 0.6846 0.1937 0.018 Uiso 1 1 calc R . .
C24 C -0.1365(3) 0.7437(3) 0.13518(15) 0.0152(6) Uani 1 1 d . . .
C25 C -0.0049(3) 0.7030(3) 0.11237(14) 0.0149(6) Uani 1 1 d . . .
H25 H 0.0381 0.7555 0.0817 0.018 Uiso 1 1 calc R . .
C26 C 0.0679(3) 0.5898(3) 0.13183(15) 0.0142(6) Uani 1 1 d . . .
C27 C 0.0032(3) 0.5125(3) 0.17735(15) 0.0158(6) Uani 1 1 d . . .
O28 O 0.0628(2) 0.4032(2) 0.20154(11) 0.0192(5) Uani 1 1 d . . .
C29 C 0.2376(3) -0.0647(3) 0.30713(16) 0.0167(6) Uani 1 1 d . . .
C30 C 0.3589(3) 0.0346(3) 0.34222(15) 0.0182(6) Uani 1 1 d . . .
H30A H 0.3331 0.1242 0.3314 0.027 Uiso 1 1 calc R . .
H30B H 0.4530 0.0135 0.3257 0.027 Uiso 1 1 calc R . .
H30C H 0.3676 0.0292 0.3918 0.027 Uiso 1 1 calc R . .
C31 C 0.2829(4) -0.2042(3) 0.32485(18) 0.0235(7) Uani 1 1 d . . .
H31A H 0.2908 -0.2091 0.3744 0.035 Uiso 1 1 calc R . .
H31B H 0.3782 -0.2227 0.3089 0.035 Uiso 1 1 calc R . .
H31C H 0.2084 -0.2694 0.3024 0.035 Uiso 1 1 calc R . .
C32 C 0.2275(3) -0.0620(3) 0.22906(16) 0.0198(7) Uani 1 1 d . . .
H32A H 0.1529 -0.1277 0.2073 0.030 Uiso 1 1 calc R . .
H32B H 0.3231 -0.0826 0.2141 0.030 Uiso 1 1 calc R . .
H32C H 0.2000 0.0259 0.2161 0.030 Uiso 1 1 calc R . .
C33 C -0.2053(3) -0.1884(3) 0.42639(15) 0.0162(6) Uani 1 1 d . . .
C34 C -0.2573(4) -0.3055(3) 0.37450(17) 0.0227(7) Uani 1 1 d . . .
H34A H -0.3296 -0.2758 0.3388 0.034 Uiso 1 1 calc R . .
H34B H -0.3025 -0.3748 0.3978 0.034 Uiso 1 1 calc R . .
H34C H -0.1728 -0.3405 0.3538 0.034 Uiso 1 1 calc R . .
C35 C -0.0970(4) -0.2375(3) 0.48427(17) 0.0248(7) Uani 1 1 d . . .
H35A H -0.0142 -0.2786 0.4648 0.037 Uiso 1 1 calc R . .
H35B H -0.1479 -0.3024 0.5082 0.037 Uiso 1 1 calc R . .
H35C H -0.0603 -0.1626 0.5165 0.037 Uiso 1 1 calc R . .
C36 C -0.3380(4) -0.1340(3) 0.45808(17) 0.0234(7) Uani 1 1 d . . .
H36A H -0.3067 -0.0560 0.4891 0.035 Uiso 1 1 calc R . .
H36B H -0.3800 -0.2017 0.4836 0.035 Uiso 1 1 calc R . .
H36C H -0.4124 -0.1097 0.4218 0.035 Uiso 1 1 calc R . .
C37 C -0.2098(3) 0.8713(3) 0.11524(15) 0.0181(6) Uani 1 1 d . . .
C38 C -0.2104(4) 0.9651(3) 0.17951(17) 0.0273(8) Uani 1 1 d . . .
H38A H -0.2626 0.9220 0.2128 0.041 Uiso 1 1 calc R . .
H38B H -0.2602 1.0457 0.1675 0.041 Uiso 1 1 calc R . .
H38C H -0.1089 0.9877 0.1994 0.041 Uiso 1 1 calc R . .
C39 C -0.1304(4) 0.9416(4) 0.0638(2) 0.0347(9) Uani 1 1 d . . .
H39A H -0.0304 0.9685 0.0844 0.052 Uiso 1 1 calc R . .
H39B H -0.1842 1.0197 0.0510 0.052 Uiso 1 1 calc R . .
H39C H -0.1258 0.8815 0.0230 0.052 Uiso 1 1 calc R . .
C40 C -0.3691(4) 0.8394(3) 0.08315(18) 0.0299(8) Uani 1 1 d . . .
H40A H -0.3695 0.7745 0.0439 0.045 Uiso 1 1 calc R . .
H40B H -0.4140 0.9202 0.0680 0.045 Uiso 1 1 calc R . .
H40C H -0.4253 0.8031 0.1170 0.045 Uiso 1 1 calc R . .
C41 C 0.2111(3) 0.5498(3) 0.10408(15) 0.0178(6) Uani 1 1 d . . .
C42 C 0.3368(3) 0.5492(3) 0.16352(16) 0.0217(7) Uani 1 1 d . . .
H42A H 0.3531 0.6382 0.1863 0.033 Uiso 1 1 calc R . .
H42B H 0.4271 0.5208 0.1456 0.033 Uiso 1 1 calc R . .
H42C H 0.3098 0.4881 0.1963 0.033 Uiso 1 1 calc R . .
C43 C 0.1887(4) 0.4113(3) 0.06633(17) 0.0246(7) Uani 1 1 d . . .
H43A H 0.1597 0.3482 0.0978 0.037 Uiso 1 1 calc R . .
H43B H 0.2807 0.3847 0.0495 0.037 Uiso 1 1 calc R . .
H43C H 0.1113 0.4130 0.0277 0.037 Uiso 1 1 calc R . .
C44 C 0.2596(4) 0.6445(4) 0.05372(17) 0.0253(7) Uani 1 1 d . . .
H44A H 0.1825 0.6464 0.0150 0.038 Uiso 1 1 calc R . .
H44B H 0.3508 0.6145 0.0372 0.038 Uiso 1 1 calc R . .
H44C H 0.2766 0.7333 0.0767 0.038 Uiso 1 1 calc R . .

loop_
_atom_site_aniso_label
_atom_site_aniso_U_11
_atom_site_aniso_U_22
_atom_site_aniso_U_33
_atom_site_aniso_U_23
_atom_site_aniso_U_13
_atom_site_aniso_U_12
Fe1 0.0145(2) 0.0136(2) 0.0197(2) 0.00588(17) 0.00305(17) 0.00151(17)
Cl1 0.0197(4) 0.0190(4) 0.0271(4) 0.0013(3) -0.0007(3) 0.0006(3)
O1 0.0129(10) 0.0130(10) 0.0212(11) 0.0056(8) 0.0037(8) 0.0014(8)
C2 0.0163(15) 0.0105(14) 0.0140(14) 0.0016(11) -0.0004(11) -0.0019(11)
C3 0.0128(14) 0.0128(14) 0.0174(15) 0.0027(11) -0.0011(11) 0.0010(11)
C4 0.0155(15) 0.0128(14) 0.0196(15) 0.0018(11) 0.0011(12) 0.0006(12)
C5 0.0130(14) 0.0149(14) 0.0139(14) 0.0022(11) -0.0020(11) -0.0021(11)
C6 0.0123(14) 0.0147(15) 0.0170(14) 0.0006(11) 0.0020(11) 0.0001(11)
C7 0.0138(14) 0.0155(14) 0.0118(14) 0.0012(11) -0.0006(11) 0.0002(11)
N8 0.0145(12) 0.0122(12) 0.0153(12) 0.0053(9) 0.0029(10) 0.0025(10)
C9 0.0141(14) 0.0086(13) 0.0198(15) 0.0032(11) 0.0034(12) -0.0002(11)
C10 0.0179(15) 0.0123(14) 0.0181(15) 0.0041(11) 0.0004(12) 0.0008(12)
C11 0.0228(17) 0.0179(16) 0.0187(15) 0.0016(12) 0.0062(13) 0.0001(13)
C12 0.0183(16) 0.0147(15) 0.0255(16) 0.0025(12) 0.0090(13) 0.0008(12)
C13 0.0114(14) 0.0133(14) 0.0240(16) 0.0035(12) 0.0021(12) -0.0007(11)
C14 0.0143(14) 0.0115(14) 0.0172(14) 0.0029(11) 0.0053(12) -0.0010(11)
C15 0.0115(14) 0.0110(13) 0.0183(15) 0.0043(11) 0.0036(11) 0.0045(11)
C16 0.0125(15) 0.0168(15) 0.0240(16) 0.0055(12) 0.0032(12) 0.0014(12)
C17 0.0177(16) 0.0150(15) 0.0217(16) 0.0031(12) -0.0023(12) -0.0004(12)
C18 0.0221(17) 0.0199(16) 0.0161(15) 0.0018(12) 0.0003(12) 0.0045(13)
C19 0.0149(15) 0.0191(16) 0.0187(15) 0.0053(12) 0.0045(12) 0.0022(12)
C20 0.0128(14) 0.0132(14) 0.0178(15) 0.0034(11) 0.0010(12) 0.0013(11)
N21 0.0135(13) 0.0149(13) 0.0157(13) 0.0035(10) 0.0053(10) -0.0013(10)
C22 0.0155(15) 0.0146(15) 0.0158(14) 0.0031(11) 0.0041(12) 0.0002(12)
C23 0.0108(14) 0.0175(15) 0.0173(15) 0.0013(11) 0.0013(11) 0.0015(11)
C24 0.0158(15) 0.0119(14) 0.0169(14) 0.0003(11) -0.0022(12) 0.0005(12)
C25 0.0171(15) 0.0141(14) 0.0139(14) 0.0045(11) 0.0021(11) -0.0035(12)
C26 0.0120(14) 0.0151(14) 0.0153(14) 0.0011(11) 0.0006(11) 0.0003(11)
C27 0.0192(16) 0.0114(14) 0.0164(15) 0.0022(11) 0.0004(12) -0.0010(12)
O28 0.0191(11) 0.0174(11) 0.0241(11) 0.0106(9) 0.0081(9) 0.0052(9)
C29 0.0119(14) 0.0149(15) 0.0237(16) 0.0036(12) 0.0021(12) 0.0019(12)
C30 0.0156(15) 0.0180(16) 0.0210(16) 0.0043(12) 0.0009(12) 0.0004(12)
C31 0.0190(16) 0.0161(16) 0.0376(19) 0.0077(14) 0.0082(14) 0.0045(13)
C32 0.0150(15) 0.0208(16) 0.0239(16) -0.0014(13) 0.0057(13) 0.0002(12)
C33 0.0161(15) 0.0143(15) 0.0188(15) 0.0053(12) 0.0016(12) 0.0006(12)
C34 0.0202(17) 0.0172(16) 0.0308(18) 0.0039(13) 0.0033(14) -0.0015(13)
C35 0.0252(18) 0.0252(18) 0.0241(17) 0.0116(14) -0.0032(14) 0.0002(14)
C36 0.0223(17) 0.0228(17) 0.0280(17) 0.0098(14) 0.0107(14) 0.0017(14)
C37 0.0201(16) 0.0135(15) 0.0202(15) 0.0053(12) -0.0023(12) 0.0037(12)
C38 0.0311(19) 0.0197(17) 0.0294(18) 0.0025(14) -0.0055(15) 0.0092(14)
C39 0.042(2) 0.0259(19) 0.042(2) 0.0239(17) 0.0144(18) 0.0141(17)
C40 0.0295(19) 0.0230(18) 0.034(2) 0.0017(15) -0.0119(16) 0.0062(15)
C41 0.0162(15) 0.0220(16) 0.0169(15) 0.0072(12) 0.0052(12) 0.0018(12)
C42 0.0149(16) 0.0254(17) 0.0253(17) 0.0043(13) 0.0025(13) 0.0041(13)
C43 0.0212(17) 0.0273(18) 0.0255(17) -0.0008(14) 0.0038(14) 0.0054(14)
C44 0.0202(17) 0.035(2) 0.0249(17) 0.0151(15) 0.0103(14) 0.0064(14)

loop_
_atom_type_symbol
_atom_type_description
_atom_type_scat_dispersion_real
_atom_type_scat_dispersion_imag
_atom_type_scat_source
C C 0.0033 0.0016 'International Tables Vol C Tables 4.2.6.8 and 6.1.1.4'
H H 0.0000 0.0000 'International Tables Vol C Tables 4.2.6.8 and 6.1.1.4'
N N 0.0061 0.0033 'International Tables Vol C Tables 4.2.6.8 and 6.1.1.4'
O O 0.0106 0.0060 'International Tables Vol C Tables 4.2.6.8 and 6.1.1.4'
Fe Fe 0.3463 0.8444 'International Tables Vol C Tables 4.2.6.8 and 6.1.1.4'
Cl Cl 0.1484 0.1585 'International Tables Vol C Tables 4.2.6.8 and 6.1.1.4'

loop_
_geom_angle_atom_site_label_1
_geom_angle_atom_site_label_2
_geom_angle_atom_site_label_3
_geom_angle
_geom_angle_site_symmetry_1
_geom_angle_site_symmetry_3
_geom_angle_publ_flag
O28 Fe1 O1 98.20(9) . . ?
O28 Fe1 N8 148.62(10) . . ?
O1 Fe1 N8 79.79(9) . . ?
O28 Fe1 N21 79.33(9) . . ?
O1 Fe1 N21 146.61(9) . . ?
N8 Fe1 N21 85.47(9) . . ?
O28 Fe1 Cl1 108.52(7) . . ?
O1 Fe1 Cl1 109.49(6) . . ?
N8 Fe1 Cl1 101.49(7) . . ?
N21 Fe1 Cl1 102.71(7) . . ?
C2 O1 Fe1 117.21(18) . . ?
O1 C2 C3 124.1(3) . . ?
O1 C2 C7 115.8(2) . . ?
C3 C2 C7 120.1(3) . . ?
C4 C3 C2 116.5(3) . . ?
C4 C3 C29 123.2(3) . . ?
C2 C3 C29 120.3(3) . . ?
C3 C4 C5 124.7(3) . . ?
C6 C5 C4 118.6(3) . . ?
C6 C5 C33 122.5(3) . . ?
C4 C5 C33 118.9(3) . . ?
C5 C6 C7 120.1(3) . . ?
N8 C7 C6 126.5(3) . . ?
N8 C7 C2 113.5(3) . . ?
C6 C7 C2 119.9(3) . . ?
C7 N8 C9 119.1(2) . . ?
C7 N8 Fe1 113.4(2) . . ?
C9 N8 Fe1 126.34(18) . . ?
C10 C9 C14 119.9(3) . . ?
C10 C9 N8 120.0(3) . . ?
C14 C9 N8 120.1(3) . . ?
C11 C10 C9 120.6(3) . . ?
C10 C11 C12 120.1(3) . . ?
C13 C12 C11 119.9(3) . . ?
C12 C13 C14 121.2(3) . . ?
C13 C14 C9 118.4(3) . . ?
C13 C14 C15 120.5(3) . . ?
C9 C14 C15 120.9(3) . . ?
C16 C15 C20 118.9(3) . . ?
C16 C15 C14 119.9(3) . . ?
C20 C15 C14 121.3(3) . . ?
C15 C16 C17 120.5(3) . . ?
C18 C17 C16 119.7(3) . . ?
C17 C18 C19 120.5(3) . . ?
C20 C19 C18 119.6(3) . . ?
C19 C20 C15 120.7(3) . . ?
C19 C20 N21 120.9(3) . . ?
C15 C20 N21 118.4(3) . . ?
C22 N21 C20 114.9(2) . . ?
C22 N21 Fe1 102.90(17) . . ?
C20 N21 Fe1 110.72(18) . . ?
C23 C22 C27 123.0(3) . . ?
C23 C22 N21 122.6(3) . . ?
C27 C22 N21 114.3(3) . . ?
C22 C23 C24 120.0(3) . . ?
C23 C24 C25 116.9(3) . . ?
C23 C24 C37 120.2(3) . . ?
C25 C24 C37 122.9(3) . . ?
C24 C25 C26 124.3(3) . . ?
C25 C26 C27 117.4(3) . . ?
C25 C26 C41 121.6(3) . . ?
C27 C26 C41 121.0(3) . . ?
O28 C27 C22 118.0(3) . . ?
O28 C27 C26 123.8(3) . . ?
C22 C27 C26 118.2(3) . . ?
C27 O28 Fe1 114.78(19) . . ?
C3 C29 C32 110.4(2) . . ?
C3 C29 C31 111.6(3) . . ?
C32 C29 C31 107.4(3) . . ?
C3 C29 C30 109.3(2) . . ?
C32 C29 C30 110.1(2) . . ?
C31 C29 C30 107.8(2) . . ?
C5 C33 C36 112.0(2) . . ?
C5 C33 C34 108.9(2) . . ?
C36 C33 C34 109.0(3) . . ?
C5 C33 C35 109.8(2) . . ?
C36 C33 C35 107.9(3) . . ?
C34 C33 C35 109.1(3) . . ?
C39 C37 C38 108.5(3) . . ?
C39 C37 C24 112.7(3) . . ?
C38 C37 C24 108.9(2) . . ?
C39 C37 C40 107.9(3) . . ?
C38 C37 C40 109.2(3) . . ?
C24 C37 C40 109.5(3) . . ?
C44 C41 C26 112.5(3) . . ?
C44 C41 C43 107.7(3) . . ?
C26 C41 C43 109.3(3) . . ?
C44 C41 C42 107.5(3) . . ?
C26 C41 C42 109.9(2) . . ?
C43 C41 C42 109.8(3) . . ?

loop_
_geom_bond_atom_site_label_1
_geom_bond_atom_site_label_2
_geom_bond_distance
_geom_bond_site_symmetry_2
_geom_bond_publ_flag
Fe1 O28 1.905(2) . ?
Fe1 O1 1.943(2) . ?
Fe1 N8 2.044(2) . ?
Fe1 N21 2.206(3) . ?
Fe1 Cl1 2.2277(9) . ?
O1 C2 1.305(3) . ?
C2 C3 1.426(4) . ?
C2 C7 1.453(4) . ?
C3 C4 1.371(4) . ?
C3 C29 1.528(4) . ?
C4 C5 1.444(4) . ?
C5 C6 1.364(4) . ?
C5 C33 1.528(4) . ?
C6 C7 1.422(4) . ?
C7 N8 1.345(4) . ?
N8 C9 1.424(4) . ?
C9 C10 1.389(4) . ?
C9 C14 1.409(4) . ?
C10 C11 1.383(4) . ?
C11 C12 1.384(4) . ?
C12 C13 1.382(4) . ?
C13 C14 1.396(4) . ?
C14 C15 1.493(4) . ?
C15 C16 1.392(4) . ?
C15 C20 1.398(4) . ?
C16 C17 1.393(4) . ?
C17 C18 1.383(4) . ?
C18 C19 1.387(4) . ?
C19 C20 1.386(4) . ?
C20 N21 1.454(4) . ?
N21 C22 1.452(4) . ?
C22 C23 1.381(4) . ?
C22 C27 1.398(4) . ?
C23 C24 1.393(4) . ?
C24 C25 1.398(4) . ?
C24 C37 1.534(4) . ?
C25 C26 1.402(4) . ?
C26 C27 1.411(4) . ?
C26 C41 1.534(4) . ?
C27 O28 1.347(3) . ?
C29 C32 1.539(4) . ?
C29 C31 1.543(4) . ?
C29 C30 1.545(4) . ?
C33 C36 1.530(4) . ?
C33 C34 1.538(4) . ?
C33 C35 1.545(4) . ?
C37 C39 1.527(5) . ?
C37 C38 1.531(4) . ?
C37 C40 1.536(4) . ?
C41 C44 1.532(4) . ?
C41 C43 1.539(4) . ?
C41 C42 1.545(4) . ?
